data_2207631
loop_
_publ_author_name
'Xiang-Tai Meng'
'Qing-Shan Li'
'Feng-Bo Xu'
'Hai-Bin Song'
'Zheng-Zhi Zhang'

_publ_section_title
;
 2,6-Bis(1<i>H</i>-imidazol-1-ylmethyl)pyridine sesquihydrate
;
_journal_coeditor_code RZ6142
_journal_issue 12
_journal_name_full 'Acta Crystallographica Section E'
_journal_page_first o4338
_journal_page_last o4339
_journal_paper_doi 10.1107/S1600536805038742
_journal_volume 61
_journal_year 2005
_chemical_formula_iupac 'C13 H13 N5, 1.5H2 O'
_chemical_formula_moiety 'C13 H13 N5, 1.5H2 O'
_chemical_formula_sum 'C13 H16 N5 O1.5'
_chemical_formula_weight 266.31
_chemical_name_systematic
;
2,6-Bis(1H-imidazol-1-ylmethyl)pyridine 1.5-hydrate
;
_space_group_IT_number 2
_symmetry_cell_setting triclinic
_symmetry_space_group_name_Hall '-P 1'
_symmetry_space_group_name_H-M 'P -1'
_atom_sites_solution_hydrogens geom
_atom_sites_solution_primary direct
_atom_sites_solution_secondary difmap
_audit_creation_method SHELXL-97
_cell_angle_alpha 77.794(4)
_cell_angle_beta 87.324(4)
_cell_angle_gamma 65.873(4)
_cell_formula_units_Z 4
_cell_length_a 9.260(2)
_cell_length_b 10.846(3)
_cell_length_c 15.531(4)
_cell_measurement_reflns_used 1781
_cell_measurement_temperature 294(2)
_cell_measurement_theta_max 25.77
_cell_measurement_theta_min 2.25
_cell_volume 1390.0(6)
_computing_cell_refinement 'SAINT (Bruker, 1999)'
_computing_data_collection 'SMART (Bruker, 1998)'
_computing_data_reduction SAINT
_computing_molecular_graphics 'SHELXTL(Bruker, 1999)'
_computing_publication_material SHELXTL
_computing_structure_refinement 'SHELXL97 (Sheldrick, 1997)'
_computing_structure_solution 'SHELXS97 (Sheldrick, 1997)'
_diffrn_ambient_temperature 294(2)
_diffrn_measured_fraction_theta_full 0.982
_diffrn_measured_fraction_theta_max 0.982
_diffrn_measurement_device_type 'Bruker SMART 1000 CCD area-detector'
_diffrn_measurement_method '\f and \w'
_diffrn_radiation_monochromator graphite
_diffrn_radiation_source 'fine-focus sealed tube'
_diffrn_radiation_type MoK\a
_diffrn_radiation_wavelength 0.71073
_diffrn_reflns_av_R_equivalents 0.0307
_diffrn_reflns_av_sigmaI/netI 0.0607
_diffrn_reflns_limit_h_max 11
_diffrn_reflns_limit_h_min -11
_diffrn_reflns_limit_k_max 13
_diffrn_reflns_limit_k_min -9
_diffrn_reflns_limit_l_max 17
_diffrn_reflns_limit_l_min -19
_diffrn_reflns_number 7869
_diffrn_reflns_theta_full 26.39
_diffrn_reflns_theta_max 26.39
_diffrn_reflns_theta_min 1.34
_diffrn_standards_decay_% 0
_diffrn_standards_interval_count 0
_diffrn_standards_interval_time 0
_diffrn_standards_number 0
_exptl_absorpt_coefficient_mu 0.088
_exptl_absorpt_correction_T_max 0.986
_exptl_absorpt_correction_T_min 0.972
_exptl_absorpt_correction_type multi-scan
_exptl_absorpt_process_details '(SADABS; Bruker, 1999)'
_exptl_crystal_colour colourless
_exptl_crystal_density_diffrn 1.273
_exptl_crystal_density_method 'not measured'
_exptl_crystal_description block
_exptl_crystal_F_000 564
_exptl_crystal_size_max 0.22
_exptl_crystal_size_mid 0.20
_exptl_crystal_size_min 0.16
_refine_diff_density_max 0.171
_refine_diff_density_min -0.183
_refine_ls_extinction_method none
_refine_ls_goodness_of_fit_ref 1.007
_refine_ls_hydrogen_treatment mixed
_refine_ls_matrix_type full
_refine_ls_number_parameters 370
_refine_ls_number_reflns 5600
_refine_ls_number_restraints 9
_refine_ls_restrained_S_all 1.007
_refine_ls_R_factor_all 0.1161
_refine_ls_R_factor_gt 0.0491
_refine_ls_shift/su_max 0.000
_refine_ls_shift/su_mean 0.000
_refine_ls_structure_factor_coef Fsqd
_refine_ls_weighting_details 'calc w = 1/[\s^2^(Fo^2^)+(0.0605P)^2^+0.1192P] where P = (Fo^2^+2Fc^2^)/3'
_refine_ls_weighting_scheme calc
_refine_ls_wR_factor_gt 0.1181
_refine_ls_wR_factor_ref 0.1485
_reflns_number_gt 2796
_reflns_number_total 5600
_reflns_threshold_expression I>2\s(I)
_cod_data_source_file rz6142.cif
_cod_data_source_block I
_cod_database_code 2207631
_cod_database_fobs_code 2207631

loop_
_symmetry_equiv_pos_as_xyz
'x, y, z'
'-x, -y, -z'

loop_
_atom_site_label
_atom_site_fract_x
_atom_site_fract_y
_atom_site_fract_z
_atom_site_U_iso_or_equiv
_atom_site_adp_type
_atom_site_calc_flag
_atom_site_refinement_flags
_atom_site_occupancy
_atom_site_type_symbol
N1 0.5707(3) 0.8598(2) 0.38487(15) 0.0855(7) Uani d . 1 N
N2 0.6516(2) 0.82449(17) 0.52253(13) 0.0547(5) Uani d . 1 N
N3 0.7084(2) 0.54625(18) 0.69742(10) 0.0444(4) Uani d . 1 N
N4 0.7450(2) 0.31854(18) 0.87550(11) 0.0449(4) Uani d . 1 N
N5 0.8316(3) 0.2319(3) 1.01430(13) 0.0728(6) Uani d . 1 N
N6 0.1692(2) 0.7548(2) 0.48510(12) 0.0602(5) Uani d . 1 N
N7 0.2599(2) 0.68377(17) 0.62362(10) 0.0435(4) Uani d . 1 N
N8 0.2763(2) 0.46802(17) 0.79627(10) 0.0426(4) Uani d . 1 N
N9 0.3466(2) 0.19049(18) 0.96316(12) 0.0524(5) Uani d . 1 N
N10 0.3513(3) 0.0929(2) 1.10282(15) 0.0826(7) Uani d . 1 N
C1 0.6822(4) 0.9098(3) 0.3876(2) 0.0890(10) Uani d . 1 C
H1 0.7184 0.9527 0.3384 0.107 Uiso calc R 1 H
C2 0.7330(3) 0.8890(2) 0.4704(2) 0.0784(9) Uani d . 1 C
H2 0.8095 0.9139 0.4890 0.094 Uiso calc R 1 H
C3 0.5565(3) 0.8101(3) 0.46761(18) 0.0680(7) Uani d . 1 C
H3 0.4868 0.7687 0.4862 0.082 Uiso calc R 1 H
C4 0.6681(3) 0.7753(2) 0.61750(15) 0.0666(7) Uani d . 1 C
H4A 0.5641 0.7925 0.6407 0.080 Uiso calc R 1 H
H4B 0.7123 0.8271 0.6432 0.080 Uiso calc R 1 H
C5 0.7729(3) 0.6231(2) 0.64475(13) 0.0450(5) Uani d . 1 C
C6 0.9258(3) 0.5680(2) 0.61646(14) 0.0503(6) Uani d . 1 C
H6 0.9667 0.6242 0.5795 0.060 Uiso calc R 1 H
C7 1.0161(3) 0.4290(2) 0.64390(14) 0.0511(6) Uani d . 1 C
H7 1.1193 0.3896 0.6259 0.061 Uiso calc R 1 H
C8 0.9518(3) 0.3490(2) 0.69837(13) 0.0463(5) Uani d . 1 C
H8 1.0110 0.2547 0.7181 0.056 Uiso calc R 1 H
C9 0.7981(3) 0.4106(2) 0.72331(12) 0.0404(5) Uani d . 1 C
C10 0.7205(3) 0.3271(2) 0.78168(13) 0.0512(6) Uani d . 1 C
H10A 0.6077 0.3688 0.7668 0.061 Uiso calc R 1 H
H10B 0.7631 0.2344 0.7703 0.061 Uiso calc R 1 H
C11 0.6827(3) 0.4240(2) 0.91904(15) 0.0537(6) Uani d . 1 C
H11 0.6164 0.5154 0.8953 0.064 Uiso calc R 1 H
C12 0.7363(3) 0.3694(3) 1.00334(16) 0.0656(7) Uani d . 1 C
H12 0.7118 0.4187 1.0482 0.079 Uiso calc R 1 H
C13 0.8337(3) 0.2057(3) 0.93531(16) 0.0607(7) Uani d . 1 C
H13 0.8900 0.1190 0.9223 0.073 Uiso calc R 1 H
C14 0.2719(3) 0.6193(3) 0.49953(15) 0.0585(6) Uani d . 1 C
H14 0.2992 0.5655 0.4571 0.070 Uiso calc R 1 H
C15 0.3284(3) 0.5743(2) 0.58405(14) 0.0534(6) Uani d . 1 C
H15 0.4001 0.4858 0.6101 0.064 Uiso calc R 1 H
C16 0.1647(3) 0.7896(2) 0.56154(15) 0.0522(6) Uani d . 1 C
H16 0.1028 0.8772 0.5716 0.063 Uiso calc R 1 H
C17 0.2767(3) 0.6847(2) 0.71655(12) 0.0486(6) Uani d . 1 C
H17A 0.2320 0.7794 0.7243 0.058 Uiso calc R 1 H
H17B 0.3883 0.6439 0.7344 0.058 Uiso calc R 1 H
C18 0.1940(3) 0.6049(2) 0.77440(12) 0.0412(5) Uani d . 1 C
C19 0.0426(3) 0.6705(2) 0.80144(14) 0.0501(6) Uani d . 1 C
H19 -0.0121 0.7658 0.7844 0.060 Uiso calc R 1 H
C20 -0.0262(3) 0.5920(3) 0.85412(14) 0.0578(6) Uani d . 1 C
H20 -0.1277 0.6338 0.8736 0.069 Uiso calc R 1 H
C21 0.0571(3) 0.4517(2) 0.87735(14) 0.0551(6) Uani d . 1 C
H21 0.0134 0.3969 0.9133 0.066 Uiso calc R 1 H
C22 0.2073(3) 0.3927(2) 0.84649(13) 0.0460(5) Uani d . 1 C
C23 0.3030(3) 0.2385(2) 0.86931(14) 0.0619(7) Uani d . 1 C
H23A 0.2415 0.1922 0.8530 0.074 Uiso calc R 1 H
H23B 0.3981 0.2150 0.8359 0.074 Uiso calc R 1 H
C24 0.4511(3) 0.2161(3) 1.00734(18) 0.0717(8) Uani d . 1 C
H24 0.5097 0.2663 0.9836 0.086 Uiso calc R 1 H
C25 0.4527(3) 0.1549(3) 1.0919(2) 0.0818(8) Uani d . 1 C
H25 0.5153 0.1552 1.1369 0.098 Uiso calc R 1 H
C26 0.2904(3) 0.1165(3) 1.02357(18) 0.0723(8) Uani d . 1 C
H26 0.2160 0.0851 1.0108 0.087 Uiso calc R 1 H
O1 0.0379(2) 0.96632(18) 0.32922(12) 0.0772(6) Uani d D 1 O
H1A 0.121(2) 0.981(3) 0.3087(17) 0.116 Uiso d D 1 H
H1B 0.063(3) 0.898(2) 0.3738(13) 0.116 Uiso d D 1 H
O2 0.8566(3) 0.0127(2) 0.17209(14) 0.0983(7) Uani d D 1 O
H2A 0.919(3) -0.002(3) 0.2159(13) 0.147 Uiso d D 1 H
H2B 0.862(4) 0.075(3) 0.1284(13) 0.147 Uiso d D 1 H
O3 0.3079(3) 0.9681(3) 0.26694(13) 0.1198(9) Uani d D 1 O
H3A 0.315(4) 1.009(4) 0.2137(10) 0.180 Uiso d D 1 H
H3B 0.397(2) 0.921(4) 0.2962(19) 0.180 Uiso d D 1 H

loop_
_atom_site_aniso_label
_atom_site_aniso_U_11
_atom_site_aniso_U_22
_atom_site_aniso_U_33
_atom_site_aniso_U_12
_atom_site_aniso_U_13
_atom_site_aniso_U_23
N1 0.0831(18) 0.0848(17) 0.0636(16) -0.0175(15) -0.0023(13) 0.0020(13)
N2 0.0511(12) 0.0417(11) 0.0611(13) -0.0176(10) -0.0002(10) 0.0078(9)
N3 0.0475(11) 0.0500(11) 0.0361(10) -0.0199(9) 0.0011(8) -0.0097(8)
N4 0.0506(11) 0.0505(11) 0.0362(10) -0.0262(9) 0.0037(8) -0.0034(9)
N5 0.0720(15) 0.1003(19) 0.0441(13) -0.0423(14) -0.0055(11) 0.0055(12)
N6 0.0671(14) 0.0726(15) 0.0413(12) -0.0346(12) -0.0024(10) 0.0008(10)
N7 0.0480(11) 0.0454(10) 0.0365(10) -0.0207(9) 0.0028(8) -0.0043(9)
N8 0.0480(11) 0.0454(11) 0.0337(10) -0.0192(9) 0.0000(8) -0.0065(8)
N9 0.0524(12) 0.0490(11) 0.0520(12) -0.0228(10) 0.0001(10) 0.0021(9)
N10 0.0810(17) 0.0821(16) 0.0613(16) -0.0245(14) -0.0007(13) 0.0160(12)
C1 0.063(2) 0.0639(18) 0.092(2) -0.0006(16) 0.0205(18) 0.0252(16)
C2 0.0551(17) 0.0559(16) 0.110(2) -0.0251(14) -0.0019(17) 0.0187(16)
C3 0.0619(17) 0.0700(17) 0.0669(19) -0.0294(14) 0.0022(14) 0.0012(14)
C4 0.0816(19) 0.0451(14) 0.0604(16) -0.0155(13) 0.0025(14) -0.0060(12)
C5 0.0539(15) 0.0443(12) 0.0365(12) -0.0199(12) 0.0007(11) -0.0079(10)
C6 0.0589(15) 0.0493(13) 0.0461(13) -0.0286(12) 0.0066(11) -0.0044(11)
C7 0.0475(14) 0.0536(14) 0.0504(14) -0.0195(12) 0.0047(11) -0.0104(11)
C8 0.0514(14) 0.0409(12) 0.0431(13) -0.0160(11) -0.0017(11) -0.0066(10)
C9 0.0523(14) 0.0457(12) 0.0281(11) -0.0249(11) -0.0032(10) -0.0066(9)
C10 0.0647(15) 0.0585(14) 0.0420(13) -0.0363(13) 0.0040(11) -0.0117(11)
C11 0.0578(15) 0.0612(15) 0.0481(15) -0.0284(13) 0.0095(12) -0.0170(12)
C12 0.0676(18) 0.096(2) 0.0479(16) -0.0451(17) 0.0084(13) -0.0219(15)
C13 0.0600(16) 0.0590(15) 0.0566(16) -0.0246(13) 0.0019(13) 0.0020(13)
C14 0.0599(16) 0.0729(18) 0.0456(15) -0.0280(14) 0.0081(12) -0.0180(13)
C15 0.0491(14) 0.0564(15) 0.0481(15) -0.0140(12) 0.0020(11) -0.0132(12)
C16 0.0534(15) 0.0474(13) 0.0516(15) -0.0227(12) 0.0002(11) 0.0031(11)
C17 0.0604(15) 0.0512(13) 0.0383(13) -0.0274(12) 0.0001(10) -0.0077(10)
C18 0.0499(14) 0.0466(13) 0.0293(11) -0.0214(11) -0.0034(10) -0.0083(9)
C19 0.0500(15) 0.0460(13) 0.0472(13) -0.0130(12) -0.0025(11) -0.0081(11)
C20 0.0446(14) 0.0719(17) 0.0548(15) -0.0206(13) 0.0084(12) -0.0167(13)
C21 0.0572(16) 0.0642(16) 0.0496(14) -0.0334(14) 0.0068(12) -0.0067(12)
C22 0.0564(15) 0.0498(13) 0.0343(12) -0.0251(12) -0.0023(11) -0.0061(10)
C23 0.0823(18) 0.0498(14) 0.0502(15) -0.0265(14) 0.0040(13) -0.0048(11)
C24 0.0583(17) 0.0831(19) 0.080(2) -0.0389(15) -0.0020(15) -0.0080(16)
C25 0.068(2) 0.089(2) 0.071(2) -0.0193(17) -0.0172(16) -0.0043(16)
C26 0.0719(18) 0.0685(17) 0.0721(19) -0.0379(15) -0.0052(15) 0.0149(14)
O1 0.0873(14) 0.0611(11) 0.0639(12) -0.0194(11) -0.0045(10) 0.0055(9)
O2 0.1242(19) 0.0811(14) 0.0852(15) -0.0464(14) -0.0254(13) 0.0069(11)
O3 0.1160(18) 0.180(2) 0.0722(14) -0.0942(19) -0.0129(13) 0.0295(14)

loop_
_atom_type_symbol
_atom_type_description
_atom_type_scat_dispersion_real
_atom_type_scat_dispersion_imag
_atom_type_scat_source
C C 0.0033 0.0016 'International Tables Vol C Tables 4.2.6.8 and 6.1.1.4'
H H 0.0000 0.0000 'International Tables Vol C Tables 4.2.6.8 and 6.1.1.4'
N N 0.0061 0.0033 'International Tables Vol C Tables 4.2.6.8 and 6.1.1.4'
O O 0.0106 0.0060 'International Tables Vol C Tables 4.2.6.8 and 6.1.1.4'

loop_
_geom_angle_atom_site_label_1
_geom_angle_atom_site_label_2
_geom_angle_atom_site_label_3
_geom_angle
C3 N1 C1 104.0(3)
C3 N2 C2 105.4(2)
C3 N2 C4 126.4(2)
C2 N2 C4 128.1(2)
C5 N3 C9 117.51(18)
C13 N4 C11 106.63(19)
C13 N4 C10 126.9(2)
C11 N4 C10 126.51(18)
C13 N5 C12 104.3(2)
C16 N6 C14 104.73(19)
C16 N7 C15 106.35(18)
C16 N7 C17 126.42(19)
C15 N7 C17 127.10(18)
C18 N8 C22 117.90(18)
C26 N9 C24 105.9(2)
C26 N9 C23 127.7(2)
C24 N9 C23 126.4(2)
C26 N10 C25 104.4(2)
C2 C1 N1 110.6(3)
C2 C1 H1 124.7
N1 C1 H1 124.7
C1 C2 N2 106.8(3)
C1 C2 H2 126.6
N2 C2 H2 126.6
N1 C3 N2 113.2(3)
N1 C3 H3 123.4
N2 C3 H3 123.4
N2 C4 C5 112.72(18)
N2 C4 H4A 109.0
C5 C4 H4A 109.0
N2 C4 H4B 109.0
C5 C4 H4B 109.0
H4A C4 H4B 107.8
N3 C5 C6 122.8(2)
N3 C5 C4 115.8(2)
C6 C5 C4 121.4(2)
C7 C6 C5 118.9(2)
C7 C6 H6 120.6
C5 C6 H6 120.6
C6 C7 C8 119.0(2)
C6 C7 H7 120.5
C8 C7 H7 120.5
C7 C8 C9 119.0(2)
C7 C8 H8 120.5
C9 C8 H8 120.5
N3 C9 C8 122.85(19)
N3 C9 C10 115.95(19)
C8 C9 C10 121.2(2)
N4 C10 C9 112.58(16)
N4 C10 H10A 109.1
C9 C10 H10A 109.1
N4 C10 H10B 109.1
C9 C10 H10B 109.1
H10A C10 H10B 107.8
C12 C11 N4 106.1(2)
C12 C11 H11 127.0
N4 C11 H11 127.0
C11 C12 N5 110.8(2)
C11 C12 H12 124.6
N5 C12 H12 124.6
N5 C13 N4 112.1(2)
N5 C13 H13 123.9
N4 C13 H13 123.9
C15 C14 N6 110.4(2)
C15 C14 H14 124.8
N6 C14 H14 124.8
C14 C15 N7 106.4(2)
C14 C15 H15 126.8
N7 C15 H15 126.8
N6 C16 N7 112.2(2)
N6 C16 H16 123.9
N7 C16 H16 123.9
N7 C17 C18 111.27(16)
N7 C17 H17A 109.4
C18 C17 H17A 109.4
N7 C17 H17B 109.4
C18 C17 H17B 109.4
H17A C17 H17B 108.0
N8 C18 C19 122.8(2)
N8 C18 C17 115.68(19)
C19 C18 C17 121.5(2)
C20 C19 C18 118.8(2)
C20 C19 H19 120.6
C18 C19 H19 120.6
C21 C20 C19 119.1(2)
C21 C20 H20 120.5
C19 C20 H20 120.5
C20 C21 C22 119.0(2)
C20 C21 H21 120.5
C22 C21 H21 120.5
N8 C22 C21 122.5(2)
N8 C22 C23 116.5(2)
C21 C22 C23 121.0(2)
N9 C23 C22 111.18(18)
N9 C23 H23A 109.4
C22 C23 H23A 109.4
N9 C23 H23B 109.4
C22 C23 H23B 109.4
H23A C23 H23B 108.0
C25 C24 N9 106.3(2)
C25 C24 H24 126.8
N9 C24 H24 126.8
C24 C25 N10 110.7(3)
C24 C25 H25 124.6
N10 C25 H25 124.6
N10 C26 N9 112.7(2)
N10 C26 H26 123.6
N9 C26 H26 123.6
H1A O1 H1B 111.7(15)
H2A O2 H2B 112.0(16)
H3A O3 H3B 114.6(18)

loop_
_geom_bond_atom_site_label_1
_geom_bond_atom_site_label_2
_geom_bond_distance
N1 C3 1.307(3)
N1 C1 1.354(4)
N2 C3 1.330(3)
N2 C2 1.360(3)
N2 C4 1.451(3)
N3 C5 1.339(3)
N3 C9 1.341(2)
N4 C13 1.343(3)
N4 C11 1.360(3)
N4 C10 1.463(2)
N5 C13 1.314(3)
N5 C12 1.365(3)
N6 C16 1.313(3)
N6 C14 1.361(3)
N7 C16 1.345(2)
N7 C15 1.359(2)
N7 C17 1.461(2)
N8 C18 1.336(2)
N8 C22 1.340(3)
N9 C26 1.331(3)
N9 C24 1.359(3)
N9 C23 1.456(3)
N10 C26 1.308(3)
N10 C25 1.348(3)
C1 C2 1.331(4)
C1 H1 0.9300
C2 H2 0.9300
C3 H3 0.9300
C4 C5 1.510(3)
C4 H4A 0.9700
C4 H4B 0.9700
C5 C6 1.385(3)
C6 C7 1.372(3)
C6 H6 0.9300
C7 C8 1.375(3)
C7 H7 0.9300
C8 C9 1.379(3)
C8 H8 0.9300
C9 C10 1.511(3)
C10 H10A 0.9700
C10 H10B 0.9700
C11 C12 1.343(3)
C11 H11 0.9300
C12 H12 0.9300
C13 H13 0.9300
C14 C15 1.349(3)
C14 H14 0.9300
C15 H15 0.9300
C16 H16 0.9300
C17 C18 1.514(3)
C17 H17A 0.9700
C17 H17B 0.9700
C18 C19 1.380(3)
C19 C20 1.378(3)
C19 H19 0.9300
C20 C21 1.370(3)
C20 H20 0.9300
C21 C22 1.383(3)
C21 H21 0.9300
C22 C23 1.508(3)
C23 H23A 0.9700
C23 H23B 0.9700
C24 C25 1.337(3)
C24 H24 0.9300
C25 H25 0.9300
C26 H26 0.9300
O1 H1A 0.876(10)
O1 H1B 0.86(2)
O2 H2A 0.86(2)
O2 H2B 0.87(3)
O3 H3A 0.864(10)
O3 H3B 0.86(3)

loop_
_geom_hbond_atom_site_label_D
_geom_hbond_atom_site_label_H
_geom_hbond_atom_site_label_A
_geom_hbond_site_symmetry_A
_geom_hbond_distance_DH
_geom_hbond_distance_HA
_geom_hbond_distance_DA
_geom_hbond_angle_DHA
O1 H1A O3 . 0.876(10) 1.784(13) 2.644(3) 166(3)
O1 H1B N6 . 0.86(2) 2.034(13) 2.872(2) 165(2)
O2 H2A O1 1_645 0.86(2) 2.009(10) 2.864(3) 171(3)
O2 H2B N5 1_554 0.87(3) 2.120(10) 2.975(3) 169(3)
O3 H3A N10 1_564 0.864(10) 1.856(11) 2.717(3) 174(3)
O3 H3B N1 . 0.86(3) 1.967(15) 2.797(3) 162(4)

loop_
_geom_torsion_atom_site_label_1
_geom_torsion_atom_site_label_2
_geom_torsion_atom_site_label_3
_geom_torsion_atom_site_label_4
_geom_torsion
C3 N1 C1 C2 0.3(3)
N1 C1 C2 N2 -0.3(3)
C3 N2 C2 C1 0.1(3)
C4 N2 C2 C1 177.6(2)
C1 N1 C3 N2 -0.3(3)
C2 N2 C3 N1 0.1(3)
C4 N2 C3 N1 -177.4(2)
C3 N2 C4 C5 79.8(3)
C2 N2 C4 C5 -97.1(3)
C9 N3 C5 C6 0.3(3)
C9 N3 C5 C4 -179.72(18)
N2 C4 C5 N3 -124.9(2)
N2 C4 C5 C6 55.1(3)
N3 C5 C6 C7 -0.5(3)
C4 C5 C6 C7 179.5(2)
C5 C6 C7 C8 0.2(3)
C6 C7 C8 C9 0.4(3)
C5 N3 C9 C8 0.3(3)
C5 N3 C9 C10 -179.21(16)
C7 C8 C9 N3 -0.7(3)
C7 C8 C9 C10 178.83(18)
C13 N4 C10 C9 -111.1(2)
C11 N4 C10 C9 68.5(3)
N3 C9 C10 N4 -90.5(2)
C8 C9 C10 N4 90.0(2)
C13 N4 C11 C12 -0.3(2)
C10 N4 C11 C12 -179.97(19)
N4 C11 C12 N5 0.2(3)
C13 N5 C12 C11 0.0(3)
C12 N5 C13 N4 -0.2(3)
C11 N4 C13 N5 0.3(3)
C10 N4 C13 N5 179.97(18)
C16 N6 C14 C15 -0.2(3)
N6 C14 C15 N7 0.0(3)
C16 N7 C15 C14 0.3(2)
C17 N7 C15 C14 176.32(19)
C14 N6 C16 N7 0.4(2)
C15 N7 C16 N6 -0.5(2)
C17 N7 C16 N6 -176.53(18)
C16 N7 C17 C18 105.2(2)
C15 N7 C17 C18 -70.0(3)
C22 N8 C18 C19 0.1(3)
C22 N8 C18 C17 -179.18(16)
N7 C17 C18 N8 82.9(2)
N7 C17 C18 C19 -96.4(2)
N8 C18 C19 C20 0.8(3)
C17 C18 C19 C20 -179.93(18)
C18 C19 C20 C21 -0.5(3)
C19 C20 C21 C22 -0.6(3)
C18 N8 C22 C21 -1.3(3)
C18 N8 C22 C23 179.50(17)
C20 C21 C22 N8 1.6(3)
C20 C21 C22 C23 -179.3(2)
C26 N9 C23 C22 108.6(3)
C24 N9 C23 C22 -69.3(3)
N8 C22 C23 N9 112.5(2)
C21 C22 C23 N9 -66.6(3)
C26 N9 C24 C25 0.5(3)
C23 N9 C24 C25 178.9(2)
N9 C24 C25 N10 -0.8(3)
C26 N10 C25 C24 0.7(3)
C25 N10 C26 N9 -0.3(3)
C24 N9 C26 N10 -0.1(3)
C23 N9 C26 N10 -178.4(2)

loop_
_cod_related_entry_id
_cod_related_entry_database
_cod_related_entry_code
1 ChemSpider 30654900
